data_4102290
loop_
_publ_author_name
'Bani Kanta Sarma'
'Debasish Manna'
'Mao Minoura'
'Govindasamy Mugesh'

_publ_section_title
;
 Synthesis, Structure, Spirocyclization Mechanism, and Glutathione
 Peroxidase-like Antioxidant Activity of Stable Spirodiazaselenurane and
 Spirodiazatellurane
;
_journal_name_full 'Journal of the American Chemical Society'
_journal_page_first 5364
_journal_page_last 5374
_journal_paper_doi 10.1021/ja908080u
_journal_volume 132
_journal_year 2010
_chemical_formula_sum 'C26 H18 N2 O2 Te'
_chemical_formula_weight 518.02
_chemical_name_systematic
;
 ?
;
_space_group_IT_number 19
_symmetry_cell_setting orthorhombic
_symmetry_space_group_name_Hall 'P 2ac 2ab'
_symmetry_space_group_name_H-M 'P 21 21 21'
_atom_sites_solution_hydrogens geom
_atom_sites_solution_primary direct
_atom_sites_solution_secondary difmap
_audit_creation_method SHELXL-97
_cell_angle_alpha 90.00
_cell_angle_beta 90.00
_cell_angle_gamma 90.00
_cell_formula_units_Z 4
_cell_length_a 9.9319(6)
_cell_length_b 10.6098(6)
_cell_length_c 19.8677(12)
_cell_measurement_temperature 293(2)
_cell_volume 2093.6(2)
_computing_cell_refinement 'Bruker SMART'
_computing_data_collection 'Bruker SMART'
_computing_data_reduction 'Bruker SHELXTL'
_computing_molecular_graphics 'Bruker SHELXTL'
_computing_publication_material 'Bruker SHELXTL'
_computing_structure_refinement 'SHELXL-97 (Sheldrick, 1997)'
_computing_structure_solution 'SHELXL-97 (Sheldrick, 1990)'
_diffrn_ambient_temperature 293(2)
_diffrn_measured_fraction_theta_full 0.998
_diffrn_measured_fraction_theta_max 0.998
_diffrn_measurement_device_type 'CCD area detector'
_diffrn_measurement_method omega
_diffrn_radiation_monochromator graphite
_diffrn_radiation_source 'fine-focus sealed tube'
_diffrn_radiation_type MoK\a
_diffrn_radiation_wavelength 0.71073
_diffrn_reflns_av_R_equivalents 0.0764
_diffrn_reflns_av_sigmaI/netI 0.0682
_diffrn_reflns_limit_h_max 12
_diffrn_reflns_limit_h_min -12
_diffrn_reflns_limit_k_max 13
_diffrn_reflns_limit_k_min -13
_diffrn_reflns_limit_l_max 25
_diffrn_reflns_limit_l_min -25
_diffrn_reflns_number 24198
_diffrn_reflns_theta_full 27.48
_diffrn_reflns_theta_max 27.48
_diffrn_reflns_theta_min 2.05
_exptl_absorpt_coefficient_mu 1.447
_exptl_absorpt_correction_T_max 0.865
_exptl_absorpt_correction_T_min 0.714
_exptl_absorpt_correction_type empirical
_exptl_absorpt_process_details SADABS
_exptl_crystal_colour colourless
_exptl_crystal_density_diffrn 1.644
_exptl_crystal_density_method 'not measured'
_exptl_crystal_description rectangular
_exptl_crystal_F_000 1024
_exptl_crystal_size_max 0.3
_exptl_crystal_size_mid 0.2
_exptl_crystal_size_min 0.1
_refine_diff_density_max 1.378
_refine_diff_density_min -0.333
_refine_diff_density_rms 0.089
_refine_ls_abs_structure_details 'Flack H D (1983), Acta Cryst. A39, 876-881'
_refine_ls_abs_structure_Flack 0.01(3)
_refine_ls_extinction_method none
_refine_ls_goodness_of_fit_ref 1.073
_refine_ls_hydrogen_treatment constr
_refine_ls_matrix_type full
_refine_ls_number_parameters 280
_refine_ls_number_reflns 4774
_refine_ls_number_restraints 0
_refine_ls_restrained_S_all 1.073
_refine_ls_R_factor_all 0.0931
_refine_ls_R_factor_gt 0.0580
_refine_ls_shift/su_max 0.000
_refine_ls_shift/su_mean 0.000
_refine_ls_structure_factor_coef Fsqd
_refine_ls_weighting_details 'calc w=1/[\s^2^(Fo^2^)+(0.0394P)^2^+0.0000P] where P=(Fo^2^+2Fc^2^)/3'
_refine_ls_weighting_scheme calc
_refine_ls_wR_factor_gt 0.0884
_refine_ls_wR_factor_ref 0.0993
_reflns_number_gt 3409
_reflns_number_total 4774
_reflns_threshold_expression >2sigma(I)
_cod_data_source_file ja908080u_si_006.cif
_cod_data_source_block comp25_S_
_cod_database_code 4102290

loop_
_symmetry_equiv_pos_as_xyz
'x, y, z'
'-x+1/2, -y, z+1/2'
'x+1/2, -y+1/2, -z'
'-x, y+1/2, -z+1/2'

loop_
_atom_site_label
_atom_site_type_symbol
_atom_site_fract_x
_atom_site_fract_y
_atom_site_fract_z
_atom_site_U_iso_or_equiv
_atom_site_adp_type
_atom_site_occupancy
_atom_site_symmetry_multiplicity
_atom_site_calc_flag
_atom_site_refinement_flags
Te1 Te 0.10113(4) 0.81523(4) 0.12532(2) 0.04968(13) Uani 1 1 d .
C1 C 0.2367(7) 0.8813(8) 0.1988(3) 0.0562(19) Uani 1 1 d .
C2 C 0.1928(8) 0.9888(8) 0.2312(3) 0.062(2) Uani 1 1 d .
C3 C 0.2780(11) 1.0451(10) 0.2784(4) 0.084(3) Uani 1 1 d .
H3A H 0.2510 1.1178 0.3008 0.101 Uiso 1 1 calc R
C4 C 0.4016(12) 0.9928(12) 0.2915(4) 0.100(3) Uani 1 1 d .
H4A H 0.4575 1.0296 0.3235 0.120 Uiso 1 1 calc R
C5 C 0.4440(9) 0.8869(10) 0.2580(5) 0.092(3) Uani 1 1 d .
H5A H 0.5286 0.8534 0.2670 0.111 Uiso 1 1 calc R
C6 C 0.3616(7) 0.8294(9) 0.2107(4) 0.069(2) Uani 1 1 d .
H6A H 0.3899 0.7578 0.1877 0.083 Uiso 1 1 calc R
C7 C 0.0585(7) 1.0409(8) 0.2169(4) 0.060(2) Uani 1 1 d .
O1 O 0.0186(6) 1.1376(5) 0.2453(3) 0.0793(16) Uani 1 1 d .
N1 N -0.0100(6) 0.9738(6) 0.1705(3) 0.0544(15) Uani 1 1 d .
C8 C -0.1460(7) 0.9990(8) 0.1513(3) 0.0551(19) Uani 1 1 d .
C9 C -0.2050(9) 1.1154(8) 0.1549(4) 0.071(2) Uani 1 1 d .
H9A H -0.1558 1.1838 0.1707 0.085 Uiso 1 1 calc R
C10 C -0.3376(10) 1.1321(9) 0.1350(4) 0.084(3) Uani 1 1 d .
H10A H -0.3775 1.2110 0.1390 0.101 Uiso 1 1 calc R
C11 C -0.4098(10) 1.0344(10) 0.1099(4) 0.090(3) Uani 1 1 d .
H11A H -0.4977 1.0470 0.0952 0.108 Uiso 1 1 calc R
C12 C -0.3535(8) 0.9188(10) 0.1063(4) 0.085(3) Uani 1 1 d .
H12A H -0.4033 0.8516 0.0895 0.102 Uiso 1 1 calc R
C13 C -0.2218(7) 0.8992(7) 0.1274(4) 0.0665(18) Uani 1 1 d .
H13A H -0.1845 0.8189 0.1255 0.080 Uiso 1 1 calc R
C14 C 0.1789(7) 0.9350(7) 0.0507(3) 0.0537(18) Uani 1 1 d .
C15 C 0.2875(7) 0.8850(7) 0.0170(3) 0.0544(18) Uani 1 1 d .
C16 C 0.3484(9) 0.9587(9) -0.0331(4) 0.078(3) Uani 1 1 d .
H16A H 0.4228 0.9273 -0.0561 0.094 Uiso 1 1 calc R
C17 C 0.3003(10) 1.0752(9) -0.0487(4) 0.084(3) Uani 1 1 d .
H17A H 0.3403 1.1221 -0.0829 0.100 Uiso 1 1 calc R
C18 C 0.1927(10) 1.1234(8) -0.0138(4) 0.080(2) Uani 1 1 d .
H18A H 0.1601 1.2032 -0.0244 0.096 Uiso 1 1 calc R
C19 C 0.1324(8) 1.0546(7) 0.0370(4) 0.063(2) Uani 1 1 d .
H19A H 0.0614 1.0886 0.0615 0.075 Uiso 1 1 calc R
C20 C 0.3365(8) 0.7556(8) 0.0330(4) 0.058(2) Uani 1 1 d .
O2 O 0.4367(5) 0.7118(5) 0.0049(3) 0.0747(16) Uani 1 1 d .
N2 N 0.2600(5) 0.6988(6) 0.0805(2) 0.0541(14) Uani 1 1 d .
C21 C 0.2714(7) 0.5694(8) 0.0970(3) 0.0538(19) Uani 1 1 d .
C22 C 0.3325(8) 0.4796(8) 0.0565(4) 0.074(2) Uani 1 1 d .
H22A H 0.3730 0.5048 0.0165 0.089 Uiso 1 1 calc R
C23 C 0.3345(9) 0.3550(8) 0.0739(4) 0.083(3) Uani 1 1 d .
H23A H 0.3789 0.2973 0.0465 0.099 Uiso 1 1 calc R
C24 C 0.2718(7) 0.3144(8) 0.1313(4) 0.0735(19) Uani 1 1 d .
H24A H 0.2712 0.2293 0.1426 0.088 Uiso 1 1 calc R
C25 C 0.2108(9) 0.4003(9) 0.1711(4) 0.075(2) Uani 1 1 d .
H25A H 0.1678 0.3737 0.2102 0.090 Uiso 1 1 calc R
C26 C 0.2113(9) 0.5250(9) 0.1551(4) 0.068(2) Uani 1 1 d .
H26A H 0.1699 0.5819 0.1841 0.082 Uiso 1 1 calc R

loop_
_atom_site_aniso_label
_atom_site_aniso_U_11
_atom_site_aniso_U_22
_atom_site_aniso_U_33
_atom_site_aniso_U_23
_atom_site_aniso_U_13
_atom_site_aniso_U_12
Te1 0.0469(2) 0.0603(2) 0.0419(2) -0.0017(2) -0.0017(2) -0.0015(2)
C1 0.051(4) 0.076(5) 0.042(4) 0.009(4) -0.007(3) -0.016(4)
C2 0.062(5) 0.082(6) 0.041(4) -0.002(4) 0.001(4) -0.028(4)
C3 0.101(7) 0.093(7) 0.059(5) -0.005(5) -0.004(5) -0.037(6)
C4 0.097(7) 0.144(10) 0.060(5) 0.012(6) -0.025(6) -0.051(8)
C5 0.068(6) 0.128(8) 0.082(7) 0.025(6) -0.024(5) -0.026(6)
C6 0.060(5) 0.089(6) 0.058(4) 0.014(5) -0.013(3) -0.011(5)
C7 0.072(5) 0.064(5) 0.045(4) -0.009(4) 0.016(4) -0.017(4)
O1 0.082(4) 0.079(4) 0.077(4) -0.029(3) 0.020(3) -0.017(3)
N1 0.062(4) 0.059(4) 0.042(3) -0.004(3) 0.007(3) -0.003(3)
C8 0.062(5) 0.062(5) 0.042(4) 0.005(3) 0.008(3) 0.003(4)
C9 0.083(6) 0.070(5) 0.059(5) 0.004(4) 0.001(4) 0.009(5)
C10 0.099(6) 0.089(6) 0.064(6) 0.015(5) 0.010(5) 0.034(5)
C11 0.070(5) 0.118(8) 0.082(7) 0.010(6) 0.000(6) 0.026(7)
C12 0.058(5) 0.106(7) 0.090(7) -0.009(6) 0.004(4) -0.011(5)
C13 0.060(4) 0.061(4) 0.079(5) -0.003(5) 0.012(5) 0.006(4)
C14 0.061(4) 0.060(5) 0.041(4) 0.001(4) -0.007(3) -0.001(4)
C15 0.056(4) 0.065(5) 0.042(4) 0.000(4) -0.002(4) -0.007(4)
C16 0.091(6) 0.083(7) 0.061(5) 0.000(5) 0.019(4) -0.012(5)
C17 0.110(7) 0.077(7) 0.064(5) 0.011(5) 0.013(5) -0.011(6)
C18 0.109(7) 0.072(6) 0.058(5) 0.012(4) -0.009(5) -0.001(5)
C19 0.075(6) 0.065(5) 0.048(4) 0.001(4) -0.004(4) -0.004(4)
C20 0.056(5) 0.073(5) 0.045(4) -0.005(4) 0.000(4) -0.003(4)
O2 0.070(3) 0.078(4) 0.075(3) -0.001(3) 0.028(3) 0.001(3)
N2 0.054(3) 0.065(4) 0.043(3) 0.009(3) 0.004(3) 0.002(3)
C21 0.048(4) 0.075(6) 0.038(4) 0.000(4) 0.002(3) 0.002(4)
C22 0.074(5) 0.077(6) 0.071(6) -0.001(5) 0.011(4) -0.003(5)
C23 0.095(6) 0.070(6) 0.083(6) -0.014(5) 0.021(5) 0.002(5)
C24 0.083(5) 0.061(4) 0.077(5) 0.012(6) -0.007(5) -0.008(5)
C25 0.083(6) 0.084(7) 0.059(5) 0.010(5) 0.008(5) 0.003(5)
C26 0.078(5) 0.069(6) 0.059(5) -0.005(4) 0.013(4) 0.011(5)

loop_
_atom_type_symbol
_atom_type_description
_atom_type_scat_dispersion_real
_atom_type_scat_dispersion_imag
_atom_type_scat_source
C C 0.0033 0.0016 'International Tables Vol C Tables 4.2.6.8 and 6.1.1.4'
H H 0.0000 0.0000 'International Tables Vol C Tables 4.2.6.8 and 6.1.1.4'
N N 0.0061 0.0033 'International Tables Vol C Tables 4.2.6.8 and 6.1.1.4'
O O 0.0106 0.0060 'International Tables Vol C Tables 4.2.6.8 and 6.1.1.4'
Te Te -0.5308 1.6751 'International Tables Vol C Tables 4.2.6.8 and 6.1.1.4'

loop_
_geom_angle_atom_site_label_1
_geom_angle_atom_site_label_2
_geom_angle_atom_site_label_3
_geom_angle
C14 Te1 C1 93.0(3)
C14 Te1 N2 77.9(2)
C1 Te1 N2 90.5(3)
C14 Te1 N1 90.5(3)
C1 Te1 N1 77.5(3)
N2 Te1 N1 162.9(2)
C6 C1 C2 122.3(7)
C6 C1 Te1 124.2(6)
C2 C1 Te1 113.4(5)
C1 C2 C3 118.4(8)
C1 C2 C7 120.4(7)
C3 C2 C7 121.2(8)
C4 C3 C2 119.7(9)
C4 C3 H3A 120.1
C2 C3 H3A 120.1
C3 C4 C5 120.9(9)
C3 C4 H4A 119.5
C5 C4 H4A 119.5
C4 C5 C6 120.5(9)
C4 C5 H5A 119.8
C6 C5 H5A 119.8
C1 C6 C5 118.1(9)
C1 C6 H6A 120.9
C5 C6 H6A 120.9
O1 C7 N1 126.1(8)
O1 C7 C2 120.9(7)
N1 C7 C2 113.0(7)
C7 N1 C8 124.1(6)
C7 N1 Te1 115.4(5)
C8 N1 Te1 120.5(5)
C9 C8 C13 118.4(7)
C9 C8 N1 124.0(7)
C13 C8 N1 117.6(7)
C8 C9 C10 120.5(8)
C8 C9 H9A 119.8
C10 C9 H9A 119.8
C11 C10 C9 120.7(8)
C11 C10 H10A 119.7
C9 C10 H10A 119.7
C12 C11 C10 119.7(9)
C12 C11 H11A 120.2
C10 C11 H11A 120.2
C11 C12 C13 120.7(9)
C11 C12 H12A 119.7
C13 C12 H12A 119.7
C8 C13 C12 120.1(7)
C8 C13 H13A 119.9
C12 C13 H13A 119.9
C15 C14 C19 121.4(7)
C15 C14 Te1 113.5(5)
C19 C14 Te1 125.1(6)
C14 C15 C16 118.0(7)
C14 C15 C20 120.5(7)
C16 C15 C20 121.5(7)
C17 C16 C15 121.1(8)
C17 C16 H16A 119.5
C15 C16 H16A 119.5
C16 C17 C18 119.8(8)
C16 C17 H17A 120.1
C18 C17 H17A 120.1
C17 C18 C19 120.6(8)
C17 C18 H18A 119.7
C19 C18 H18A 119.7
C14 C19 C18 119.1(8)
C14 C19 H19A 120.4
C18 C19 H19A 120.4
O2 C20 N2 127.0(8)
O2 C20 C15 120.9(7)
N2 C20 C15 112.0(7)
C20 N2 C21 123.2(6)
C20 N2 Te1 115.9(5)
C21 N2 Te1 120.6(4)
C26 C21 C22 116.1(8)
C26 C21 N2 119.3(7)
C22 C21 N2 124.5(7)
C23 C22 C21 121.6(8)
C23 C22 H22A 119.2
C21 C22 H22A 119.2
C22 C23 C24 120.6(8)
C22 C23 H23A 119.7
C24 C23 H23A 119.7
C25 C24 C23 118.6(8)
C25 C24 H24A 120.7
C23 C24 H24A 120.7
C24 C25 C26 121.2(8)
C24 C25 H25A 119.4
C26 C25 H25A 119.4
C25 C26 C21 121.9(9)
C25 C26 H26A 119.1
C21 C26 H26A 119.1

loop_
_geom_bond_atom_site_label_1
_geom_bond_atom_site_label_2
_geom_bond_distance
Te1 C14 2.099(7)
Te1 C1 2.107(7)
Te1 N2 2.193(6)
Te1 N1 2.203(6)
C1 C6 1.378(10)
C1 C2 1.381(11)
C2 C3 1.395(10)
C2 C7 1.472(11)
C3 C4 1.373(13)
C3 H3A 0.9300
C4 C5 1.372(14)
C4 H4A 0.9300
C5 C6 1.387(10)
C5 H5A 0.9300
C6 H6A 0.9300
C7 O1 1.237(8)
C7 N1 1.349(9)
N1 C8 1.429(9)
C8 C9 1.369(10)
C8 C13 1.383(9)
C9 C10 1.386(11)
C9 H9A 0.9300
C10 C11 1.355(12)
C10 H10A 0.9300
C11 C12 1.350(12)
C11 H11A 0.9300
C12 C13 1.389(10)
C12 H12A 0.9300
C13 H13A 0.9300
C14 C15 1.376(10)
C14 C19 1.378(9)
C15 C16 1.403(10)
C15 C20 1.491(10)
C16 C17 1.362(11)
C16 H16A 0.9300
C17 C18 1.373(12)
C17 H17A 0.9300
C18 C19 1.382(10)
C18 H18A 0.9300
C19 H19A 0.9300
C20 O2 1.232(8)
C20 N2 1.353(9)
N2 C21 1.416(10)
C21 C26 1.382(9)
C21 C22 1.388(10)
C22 C23 1.367(11)
C22 H22A 0.9300
C23 C24 1.369(10)
C23 H23A 0.9300
C24 C25 1.350(11)
C24 H24A 0.9300
C25 C26 1.361(11)
C25 H25A 0.9300
C26 H26A 0.9300

loop_
_geom_torsion_atom_site_label_1
_geom_torsion_atom_site_label_2
_geom_torsion_atom_site_label_3
_geom_torsion_atom_site_label_4
_geom_torsion
C14 Te1 C1 C6 -90.2(6)
N2 Te1 C1 C6 -12.3(6)
N1 Te1 C1 C6 180.0(6)
C14 Te1 C1 C2 85.2(5)
N2 Te1 C1 C2 163.1(5)
N1 Te1 C1 C2 -4.6(5)
C6 C1 C2 C3 -1.0(11)
Te1 C1 C2 C3 -176.5(5)
C6 C1 C2 C7 180.0(7)
Te1 C1 C2 C7 4.5(8)
C1 C2 C3 C4 -0.2(12)
C7 C2 C3 C4 178.8(8)
C2 C3 C4 C5 1.2(14)
C3 C4 C5 C6 -0.9(14)
C2 C1 C6 C5 1.2(11)
Te1 C1 C6 C5 176.2(6)
C4 C5 C6 C1 -0.3(12)
C1 C2 C7 O1 -179.5(7)
C3 C2 C7 O1 1.5(11)
C1 C2 C7 N1 -0.5(9)
C3 C2 C7 N1 -179.5(7)
O1 C7 N1 C8 -5.9(11)
C2 C7 N1 C8 175.2(6)
O1 C7 N1 Te1 175.3(6)
C2 C7 N1 Te1 -3.6(7)
C14 Te1 N1 C7 -88.4(5)
C1 Te1 N1 C7 4.6(5)
N2 Te1 N1 C7 -41.7(9)
C14 Te1 N1 C8 92.8(5)
C1 Te1 N1 C8 -174.2(5)
N2 Te1 N1 C8 139.5(7)
C7 N1 C8 C9 27.5(10)
Te1 N1 C8 C9 -153.8(6)
C7 N1 C8 C13 -152.9(7)
Te1 N1 C8 C13 25.9(8)
C13 C8 C9 C10 0.1(11)
N1 C8 C9 C10 179.7(7)
C8 C9 C10 C11 -2.0(13)
C9 C10 C11 C12 2.3(14)
C10 C11 C12 C13 -0.7(14)
C9 C8 C13 C12 1.4(12)
N1 C8 C13 C12 -178.2(7)
C11 C12 C13 C8 -1.2(13)
C1 Te1 C14 C15 86.5(5)
N2 Te1 C14 C15 -3.4(5)
N1 Te1 C14 C15 164.0(5)
C1 Te1 C14 C19 -91.0(6)
N2 Te1 C14 C19 179.1(6)
N1 Te1 C14 C19 -13.5(6)
C19 C14 C15 C16 -1.3(10)
Te1 C14 C15 C16 -178.9(5)
C19 C14 C15 C20 179.6(6)
Te1 C14 C15 C20 2.0(8)
C14 C15 C16 C17 -1.0(11)
C20 C15 C16 C17 178.1(7)
C15 C16 C17 C18 1.7(13)
C16 C17 C18 C19 -0.2(13)
C15 C14 C19 C18 2.8(11)
Te1 C14 C19 C18 -179.9(5)
C17 C18 C19 C14 -2.1(12)
C14 C15 C20 O2 -177.3(7)
C16 C15 C20 O2 3.7(10)
C14 C15 C20 N2 2.0(9)
C16 C15 C20 N2 -177.0(7)
O2 C20 N2 C21 -11.2(11)
C15 C20 N2 C21 169.6(6)
O2 C20 N2 Te1 174.3(6)
C15 C20 N2 Te1 -4.9(7)
C14 Te1 N2 C20 4.8(5)
C1 Te1 N2 C20 -88.2(5)
N1 Te1 N2 C20 -43.3(9)
C14 Te1 N2 C21 -169.9(5)
C1 Te1 N2 C21 97.1(5)
N1 Te1 N2 C21 142.1(7)
C20 N2 C21 C26 166.2(6)
Te1 N2 C21 C26 -19.6(8)
C20 N2 C21 C22 -18.0(11)
Te1 N2 C21 C22 156.2(6)
C26 C21 C22 C23 -1.0(12)
N2 C21 C22 C23 -176.9(8)
C21 C22 C23 C24 2.2(14)
C22 C23 C24 C25 -1.6(13)
C23 C24 C25 C26 -0.1(13)
C24 C25 C26 C21 1.3(14)
C22 C21 C26 C25 -0.7(12)
N2 C21 C26 C25 175.4(8)

loop_
_cod_related_entry_id
_cod_related_entry_database
_cod_related_entry_code
1 ChemSpider 30660101
